data_2019717
loop_
_publ_author_name
'Paz Robles, Cristian'
'Mercado, Dar\'io'
'Suarez, Sebasti\'an'
'Baggio, Ricardo'

_publ_section_title
;
 Two drimane lactones, valdiviolide and 11-epivaldiviolide, in the form of
 a 1:1 cocrystal obtained from <i>Drimys winteri</i> extracts
;
_journal_coeditor_code SK3569
_journal_issue 12
_journal_name_full 'Acta Crystallographica Section C'
_journal_page_first
;
;
_journal_paper_doi 10.1107/S205322961402395X
_journal_volume 70
_journal_year 2014
_chemical_formula_moiety 'C15 H22 O3'
_chemical_formula_sum 'C15 H22 O3'
_chemical_formula_weight 250.32
_chemical_name_systematic ?
_space_group_crystal_system triclinic
_space_group_IT_number 1
_space_group_name_Hall 'P 1'
_space_group_name_H-M_alt 'P 1'
_symmetry_space_group_name_Hall 'P 1'
_symmetry_space_group_name_H-M 'P 1'
_atom_sites_solution_hydrogens mixed
_audit_creation_method SHELXL-2013
_cell_angle_alpha 78.423(5)
_cell_angle_beta 84.663(5)
_cell_angle_gamma 65.460(5)
_cell_formula_units_Z 2
_cell_length_a 6.6766(4)
_cell_length_b 7.1292(4)
_cell_length_c 16.0995(10)
_cell_measurement_reflns_used 3755
_cell_measurement_temperature 295(2)
_cell_measurement_theta_max 22.125
_cell_measurement_theta_min 3.701
_cell_volume 682.87(8)
_computing_cell_refinement 'CrysAlisPro '
_computing_data_collection
;
CrysAlisPro (Oxford Diffraction, 2009)
;
_computing_data_reduction 'CrysAlisPro '
_computing_molecular_graphics
;
XP in SHELXTL (Sheldrick, 2008)
;
_computing_publication_material
;
SHELXL-2013, PLATON (Spek, 2009)
;
_computing_structure_refinement
;
SHELXL-2013 (Sheldrick, 2008)
;
_computing_structure_solution
;
SHELXS (Sheldrick, 2008)
;
_diffrn_ambient_temperature 295(2)
_diffrn_measured_fraction_theta_full 0.997
_diffrn_measured_fraction_theta_max 0.914
_diffrn_measurement_device_type 'Oxford Diffraction Gemini CCD S Ultra'
_diffrn_measurement_method '\w scans, thick slices'
_diffrn_radiation_type MoK\a
_diffrn_radiation_wavelength 0.71069
_diffrn_reflns_av_R_equivalents 0.0528
_diffrn_reflns_limit_h_max 8
_diffrn_reflns_limit_h_min -9
_diffrn_reflns_limit_k_max 9
_diffrn_reflns_limit_k_min -9
_diffrn_reflns_limit_l_max 21
_diffrn_reflns_limit_l_min -20
_diffrn_reflns_number 21131
_diffrn_reflns_theta_full 26.000
_diffrn_reflns_theta_max 29.258
_diffrn_reflns_theta_min 3.653
_exptl_absorpt_coefficient_mu 0.083
_exptl_absorpt_correction_T_max 0.97
_exptl_absorpt_correction_T_min 0.96
_exptl_absorpt_correction_type multi-scan
_exptl_absorpt_process_details
;
CrysAlisPro (Oxford Diffraction, 2009)
;
_exptl_crystal_colour colourless
_exptl_crystal_density_diffrn 1.217
_exptl_crystal_description blocks
_exptl_crystal_F_000 272
_exptl_crystal_size_max 0.30
_exptl_crystal_size_mid 0.22
_exptl_crystal_size_min 0.22
_refine_diff_density_max 0.238
_refine_diff_density_min -0.167
_refine_ls_extinction_method none
_refine_ls_goodness_of_fit_ref 1.009
_refine_ls_hydrogen_treatment mixed
_refine_ls_matrix_type full
_refine_ls_number_parameters 339
_refine_ls_number_reflns 6463
_refine_ls_number_restraints 7
_refine_ls_restrained_S_all 1.010
_refine_ls_R_factor_all 0.0680
_refine_ls_R_factor_gt 0.0486
_refine_ls_shift/su_max 0.000
_refine_ls_shift/su_mean 0.000
_refine_ls_structure_factor_coef Fsqd
_refine_ls_weighting_details 'w=1/[\s^2^(Fo^2^)+(0.0657P)^2^+0.0278P] where P=(Fo^2^+2Fc^2^)/3'
_refine_ls_weighting_scheme calc
_refine_ls_wR_factor_gt 0.1155
_refine_ls_wR_factor_ref 0.1299
_reflns_number_gt 4929
_reflns_number_total 6463
_reflns_threshold_expression 'I > 2\s(I)'
_cod_data_source_file sk3569sup1.cf
_cod_data_source_block I
_cod_original_cell_volume 682.88(7)
_cod_database_code 2019717
_cod_database_fobs_code 2019717
_shelxl_version_number 2014/6

loop_
_space_group_symop_operation_xyz
'x, y, z'

loop_
_atom_site_type_symbol
_atom_site_label
_atom_site_fract_x
_atom_site_fract_y
_atom_site_fract_z
_atom_site_U_iso_or_equiv
_atom_site_adp_type
_atom_site_calc_flag
_atom_site_occupancy
C C1A 0.8421(7) -0.1903(5) 0.2474(2) 0.0595(9) Uani d 1
H H1AA 0.9698 -0.3132 0.2705 0.071 Uiso calc 1
H H1AB 0.7116 -0.2126 0.2688 0.071 Uiso calc 1
C C2A 0.8491(8) -0.1639(5) 0.1512(2) 0.0696(11) Uani d 1
H H2AA 0.9829 -0.1483 0.1297 0.084 Uiso calc 1
H H2AB 0.8504 -0.2879 0.1346 0.084 Uiso calc 1
C C3A 0.6514(8) 0.0263(6) 0.1133(3) 0.0703(10) Uani d 1
H H3AA 0.5192 0.0047 0.1324 0.084 Uiso calc 1
H H3AB 0.6598 0.0388 0.0521 0.084 Uiso calc 1
C C4A 0.6308(6) 0.2334(5) 0.1361(2) 0.0584(9) Uani d 1
C C5A 0.6450(5) 0.2018(4) 0.2338(2) 0.0453(7) Uani d 1
H H5AA 0.5128 0.1799 0.2553 0.054 Uiso calc 1
C C6A 0.6246(6) 0.3961(4) 0.2678(2) 0.0552(8) Uani d 1
H H6AA 0.7623 0.4129 0.2579 0.066 Uiso calc 1
H H6AB 0.5103 0.5198 0.2371 0.066 Uiso calc 1
C C7A 0.5697(6) 0.3783(4) 0.3617(2) 0.0534(8) Uani d 1
H H7AA 0.6128 0.4708 0.3853 0.064 Uiso calc 1
H H7AB 0.4119 0.4225 0.3697 0.064 Uiso calc 1
C C8A 0.6831(5) 0.1623(4) 0.40701(19) 0.0416(7) Uani d 1
C C9A 0.7984(5) -0.0069(4) 0.3714(2) 0.0463(7) Uani d 1
C C10A 0.8393(5) 0.0028(4) 0.2773(2) 0.0420(7) Uani d 1
C C11A 0.8961(5) -0.1959(4) 0.43973(19) 0.0428(6) Uani d 1
H H11A 1.0572 -0.2527 0.4360 0.051 Uiso calc 1
C C12A 0.6990(5) 0.0963(4) 0.4984(2) 0.0427(7) Uani d 1
C C13A 0.8045(8) 0.3023(6) 0.0870(3) 0.0751(11) Uani d 1
H H13A 0.9482 0.1918 0.0982 0.113 Uiso calc 1
H H13B 0.7978 0.4256 0.1047 0.113 Uiso calc 1
H H13C 0.7759 0.3327 0.0273 0.113 Uiso calc 1
C C14A 0.4012(8) 0.4007(8) 0.1074(3) 0.0957(15) Uani d 1
H H14A 0.3915 0.5365 0.1119 0.144 Uiso calc 1
H H14B 0.2904 0.3711 0.1430 0.144 Uiso calc 1
H H14C 0.3788 0.3987 0.0496 0.144 Uiso calc 1
C C15A 1.0689(6) 0.0062(6) 0.2628(3) 0.0641(9) Uani d 1
H H15A 1.1710 -0.1059 0.3016 0.096 Uiso calc 1
H H15B 1.0619 0.1377 0.2719 0.096 Uiso calc 1
H H15C 1.1169 -0.0110 0.2056 0.096 Uiso calc 1
O O1A 0.8250(4) -0.3516(3) 0.43921(15) 0.0510(5) Uani d 1
O O2A 0.6240(4) 0.1988(3) 0.55499(15) 0.0566(6) Uani d 1
O O3A 0.8205(3) -0.1130(3) 0.51828(14) 0.0474(5) Uani d 1
C C1B 0.5087(6) 0.6373(5) 0.7510(2) 0.0550(8) Uani d 1
H H1BA 0.5265 0.5127 0.7301 0.066 Uiso calc 1
H H1BB 0.6234 0.6810 0.7253 0.066 Uiso calc 1
C C2B 0.5350(7) 0.5847(6) 0.8471(2) 0.0673(10) Uani d 1
H H2BA 0.6805 0.4762 0.8614 0.081 Uiso calc 1
H H2BB 0.4272 0.5315 0.8728 0.081 Uiso calc 1
C C3B 0.5037(7) 0.7788(6) 0.8823(2) 0.0665(10) Uani d 1
H H3BA 0.6188 0.8246 0.8594 0.080 Uiso calc 1
H H3BB 0.5202 0.7411 0.9434 0.080 Uiso calc 1
C C4B 0.2785(6) 0.9624(5) 0.8616(2) 0.0529(8) Uani d 1
C C5B 0.2462(5) 1.0063(4) 0.76401(19) 0.0414(6) Uani d 1
H H5BA 0.3637 1.0497 0.7396 0.050 Uiso calc 1
C C6B 0.0321(5) 1.1914(4) 0.7315(2) 0.0495(7) Uani d 1
H H6BA -0.0897 1.1492 0.7441 0.059 Uiso calc 1
H H6BB 0.0048 1.3059 0.7610 0.059 Uiso calc 1
C C7B 0.0426(5) 1.2675(4) 0.6360(2) 0.0470(7) Uani d 1
H H7BA -0.1054 1.3408 0.6136 0.056 Uiso calc 1
H H7BB 0.1135 1.3645 0.6253 0.056 Uiso calc 1
C C8B 0.1685(4) 1.0862(4) 0.59250(18) 0.0382(6) Uani d 1
C C9B 0.2757(4) 0.8877(4) 0.62997(18) 0.0370(6) Uani d 1
C C10B 0.2828(5) 0.8123(4) 0.72441(19) 0.0392(6) Uani d 1
C C11B 0.3888(5) 0.7548(4) 0.56421(19) 0.0398(6) Uani d 1
H H11B 0.5488 0.6978 0.5706 0.048 Uiso calc 1
C C12B 0.1989(4) 1.0967(4) 0.50102(19) 0.0393(6) Uani d 1
C C13B 0.0953(7) 0.9203(7) 0.9151(3) 0.0733(11) Uani d 1
H H13D 0.0999 0.7877 0.9085 0.110 Uiso calc 1
H H13E -0.0448 1.0293 0.8967 0.110 Uiso calc 1
H H13F 0.1156 0.9175 0.9737 0.110 Uiso calc 1
C C14B 0.2907(9) 1.1561(6) 0.8864(3) 0.0855(15) Uani d 1
H H14D 0.1500 1.2725 0.8776 0.128 Uiso calc 1
H H14E 0.4000 1.1908 0.8519 0.128 Uiso calc 1
H H14F 0.3296 1.1250 0.9450 0.128 Uiso calc 1
C C15B 0.1025(6) 0.7270(5) 0.7448(2) 0.0556(8) Uani d 1
H H15D 0.1247 0.6249 0.7101 0.083 Uiso calc 1
H H15E -0.0396 0.8402 0.7335 0.083 Uiso calc 1
H H15F 0.1101 0.6628 0.8035 0.083 Uiso calc 1
O O1B 0.3228(4) 0.5946(3) 0.56564(15) 0.0507(5) Uani d 1
O O2B 0.1319(4) 1.2476(3) 0.44398(14) 0.0533(6) Uani d 1
O O3B 0.3231(3) 0.9033(3) 0.48363(13) 0.0462(5) Uani d 1
H H1OB 0.415(3) 0.481(4) 0.549(3) 0.103(16) Uiso d 1
H H1OA 0.909(3) -0.480(2) 0.453(3) 0.119(19) Uiso d 1

loop_
_atom_site_aniso_label
_atom_site_aniso_U_11
_atom_site_aniso_U_22
_atom_site_aniso_U_33
_atom_site_aniso_U_12
_atom_site_aniso_U_13
_atom_site_aniso_U_23
C1A 0.084(3) 0.0356(16) 0.060(2) -0.0222(17) 0.0026(17) -0.0166(14)
C2A 0.106(3) 0.0478(19) 0.061(2) -0.031(2) 0.000(2) -0.0251(17)
C3A 0.088(3) 0.075(2) 0.062(2) -0.041(2) -0.008(2) -0.0210(19)
C4A 0.068(2) 0.0492(18) 0.052(2) -0.0189(16) -0.0049(16) -0.0059(15)
C5A 0.0492(17) 0.0343(14) 0.0517(18) -0.0172(13) 0.0021(13) -0.0072(12)
C6A 0.073(2) 0.0278(14) 0.058(2) -0.0152(14) 0.0042(16) -0.0060(13)
C7A 0.067(2) 0.0256(13) 0.064(2) -0.0145(13) 0.0019(16) -0.0107(13)
C8A 0.0440(16) 0.0327(13) 0.0516(18) -0.0173(12) 0.0030(13) -0.0130(12)
C9A 0.0511(18) 0.0322(14) 0.0523(18) -0.0127(13) 0.0005(14) -0.0105(12)
C10A 0.0471(16) 0.0278(12) 0.0491(17) -0.0122(11) 0.0012(13) -0.0101(11)
C11A 0.0411(15) 0.0334(14) 0.0493(17) -0.0081(12) -0.0009(12) -0.0130(12)
C12A 0.0384(15) 0.0335(14) 0.0586(18) -0.0139(12) 0.0001(13) -0.0155(13)
C13A 0.106(3) 0.065(2) 0.058(2) -0.042(2) 0.009(2) -0.0062(18)
C14A 0.092(3) 0.089(3) 0.075(3) -0.008(3) -0.025(3) 0.003(2)
C15A 0.056(2) 0.069(2) 0.068(2) -0.0249(18) 0.0052(17) -0.0150(19)
O1A 0.0578(13) 0.0268(10) 0.0637(14) -0.0104(9) -0.0078(11) -0.0096(9)
O2A 0.0631(15) 0.0456(12) 0.0584(14) -0.0129(11) 0.0055(11) -0.0265(11)
O3A 0.0487(12) 0.0370(11) 0.0505(13) -0.0082(9) -0.0031(9) -0.0143(9)
C1B 0.057(2) 0.0374(16) 0.0527(19) -0.0016(14) -0.0043(15) -0.0061(13)
C2B 0.071(2) 0.0456(18) 0.058(2) 0.0031(16) -0.0132(18) -0.0038(15)
C3B 0.080(3) 0.060(2) 0.051(2) -0.0184(19) -0.0173(18) -0.0046(16)
C4B 0.070(2) 0.0390(16) 0.0461(18) -0.0177(15) -0.0071(15) -0.0073(13)
C5B 0.0487(16) 0.0317(13) 0.0441(16) -0.0163(12) -0.0022(13) -0.0068(11)
C6B 0.0554(19) 0.0309(14) 0.0562(19) -0.0087(13) -0.0012(14) -0.0145(13)
C7B 0.0554(18) 0.0255(13) 0.0544(18) -0.0084(12) -0.0053(14) -0.0107(12)
C8B 0.0396(15) 0.0293(13) 0.0476(16) -0.0150(11) -0.0016(12) -0.0079(11)
C9B 0.0352(14) 0.0289(13) 0.0471(16) -0.0125(11) 0.0015(11) -0.0090(11)
C10B 0.0402(15) 0.0259(12) 0.0467(16) -0.0092(11) 0.0011(12) -0.0064(11)
C11B 0.0372(14) 0.0290(12) 0.0460(16) -0.0067(11) -0.0006(12) -0.0062(11)
C12B 0.0363(15) 0.0309(13) 0.0484(16) -0.0108(11) -0.0003(12) -0.0088(12)
C13B 0.091(3) 0.067(2) 0.052(2) -0.023(2) 0.0132(19) -0.0156(17)
C14B 0.136(4) 0.058(2) 0.066(3) -0.035(3) -0.034(3) -0.0147(19)
C15B 0.071(2) 0.0441(17) 0.060(2) -0.0321(16) 0.0083(16) -0.0122(14)
O1B 0.0568(13) 0.0280(10) 0.0644(14) -0.0123(9) 0.0048(10) -0.0157(9)
O2B 0.0630(15) 0.0343(11) 0.0513(13) -0.0113(10) -0.0062(10) 0.0004(9)
O3B 0.0527(12) 0.0326(10) 0.0443(12) -0.0083(9) 0.0008(9) -0.0079(8)

loop_
_atom_type_symbol
_atom_type_description
_atom_type_scat_dispersion_real
_atom_type_scat_dispersion_imag
_atom_type_scat_source
C C 0.0033 0.0016 'International Tables Vol C Tables 4.2.6.8 and 6.1.1.4'
H H 0.0000 0.0000 'International Tables Vol C Tables 4.2.6.8 and 6.1.1.4'
O O 0.0106 0.0060 'International Tables Vol C Tables 4.2.6.8 and 6.1.1.4'

loop_
_geom_angle_atom_site_label_1
_geom_angle_atom_site_label_2
_geom_angle_atom_site_label_3
_geom_angle
C2A C1A C10A 111.7(3)
C2A C1A H1AA 109.3
C10A C1A H1AA 109.3
C2A C1A H1AB 109.3
C10A C1A H1AB 109.3
H1AA C1A H1AB 107.9
C3A C2A C1A 110.5(3)
C3A C2A H2AA 109.5
C1A C2A H2AA 109.5
C3A C2A H2AB 109.5
C1A C2A H2AB 109.5
H2AA C2A H2AB 108.1
C2A C3A C4A 114.2(3)
C2A C3A H3AA 108.7
C4A C3A H3AA 108.7
C2A C3A H3AB 108.7
C4A C3A H3AB 108.7
H3AA C3A H3AB 107.6
C13A C4A C3A 110.0(3)
C13A C4A C14A 108.1(3)
C3A C4A C14A 107.2(4)
C13A C4A C5A 114.3(3)
C3A C4A C5A 108.0(3)
C14A C4A C5A 109.1(3)
C6A C5A C4A 114.8(2)
C6A C5A C10A 110.4(2)
C4A C5A C10A 116.6(2)
C6A C5A H5AA 104.5
C4A C5A H5AA 104.5
C10A C5A H5AA 104.5
C7A C6A C5A 111.8(2)
C7A C6A H6AA 109.3
C5A C6A H6AA 109.3
C7A C6A H6AB 109.3
C5A C6A H6AB 109.3
H6AA C6A H6AB 107.9
C8A C7A C6A 111.4(3)
C8A C7A H7AA 109.4
C6A C7A H7AA 109.4
C8A C7A H7AB 109.4
C6A C7A H7AB 109.4
H7AA C7A H7AB 108.0
C9A C8A C12A 108.0(3)
C9A C8A C7A 126.1(3)
C12A C8A C7A 125.8(3)
C8A C9A C11A 109.4(3)
C8A C9A C10A 123.5(3)
C11A C9A C10A 126.8(3)
C9A C10A C1A 112.3(2)
C9A C10A C15A 104.7(3)
C1A C10A C15A 109.1(3)
C9A C10A C5A 106.1(2)
C1A C10A C5A 108.9(2)
C15A C10A C5A 115.7(3)
O1A C11A O3A 108.8(2)
O1A C11A C9A 114.2(2)
O3A C11A C9A 103.8(2)
O1A C11A H11A 110.0
O3A C11A H11A 110.0
C9A C11A H11A 110.0
O2A C12A O3A 119.7(3)
O2A C12A C8A 130.1(3)
O3A C12A C8A 110.1(2)
C4A C13A H13A 109.5
C4A C13A H13B 109.5
H13A C13A H13B 109.5
C4A C13A H13C 109.5
H13A C13A H13C 109.5
H13B C13A H13C 109.5
C4A C14A H14A 109.5
C4A C14A H14B 109.5
H14A C14A H14B 109.5
C4A C14A H14C 109.5
H14A C14A H14C 109.5
H14B C14A H14C 109.5
C10A C15A H15A 109.5
C10A C15A H15B 109.5
H15A C15A H15B 109.5
C10A C15A H15C 109.5
H15A C15A H15C 109.5
H15B C15A H15C 109.5
C11A O1A H1OA 121.4(14)
C12A O3A C11A 108.7(2)
C2B C1B C10B 111.9(3)
C2B C1B H1BA 109.2
C10B C1B H1BA 109.2
C2B C1B H1BB 109.2
C10B C1B H1BB 109.2
H1BA C1B H1BB 107.9
C1B C2B C3B 110.6(3)
C1B C2B H2BA 109.5
C3B C2B H2BA 109.5
C1B C2B H2BB 109.5
C3B C2B H2BB 109.5
H2BA C2B H2BB 108.1
C2B C3B C4B 113.6(3)
C2B C3B H3BA 108.8
C4B C3B H3BA 108.8
C2B C3B H3BB 108.8
C4B C3B H3BB 108.8
H3BA C3B H3BB 107.7
C13B C4B C3B 111.1(3)
C13B C4B C14B 107.4(3)
C3B C4B C14B 106.8(3)
C13B C4B C5B 115.0(3)
C3B C4B C5B 107.9(3)
C14B C4B C5B 108.3(3)
C6B C5B C10B 110.5(2)
C6B C5B C4B 115.0(3)
C10B C5B C4B 115.5(2)
C6B C5B H5BA 104.8
C10B C5B H5BA 104.8
C4B C5B H5BA 104.8
C7B C6B C5B 111.8(3)
C7B C6B H6BA 109.3
C5B C6B H6BA 109.3
C7B C6B H6BB 109.3
C5B C6B H6BB 109.3
H6BA C6B H6BB 107.9
C8B C7B C6B 110.1(2)
C8B C7B H7BA 109.6
C6B C7B H7BA 109.6
C8B C7B H7BB 109.6
C6B C7B H7BB 109.6
H7BA C7B H7BB 108.1
C9B C8B C12B 108.1(2)
C9B C8B C7B 126.2(3)
C12B C8B C7B 125.6(2)
C8B C9B C11B 109.7(3)
C8B C9B C10B 124.3(3)
C11B C9B C10B 125.9(2)
C9B C10B C1B 110.8(2)
C9B C10B C15B 105.9(2)
C1B C10B C15B 110.0(3)
C9B C10B C5B 105.3(2)
C1B C10B C5B 109.3(2)
C15B C10B C5B 115.5(2)
O1B C11B O3B 109.5(2)
O1B C11B C9B 113.4(2)
O3B C11B C9B 103.6(2)
O1B C11B H11B 110.1
O3B C11B H11B 110.1
C9B C11B H11B 110.1
O2B C12B O3B 120.5(3)
O2B C12B C8B 129.6(3)
O3B C12B C8B 109.9(2)
C4B C13B H13D 109.5
C4B C13B H13E 109.5
H13D C13B H13E 109.5
C4B C13B H13F 109.5
H13D C13B H13F 109.5
H13E C13B H13F 109.5
C4B C14B H14D 109.5
C4B C14B H14E 109.5
H14D C14B H14E 109.5
C4B C14B H14F 109.5
H14D C14B H14F 109.5
H14E C14B H14F 109.5
C10B C15B H15D 109.5
C10B C15B H15E 109.5
H15D C15B H15E 109.5
C10B C15B H15F 109.5
H15D C15B H15F 109.5
H15E C15B H15F 109.5
C11B O1B H1OB 118.5(14)
C12B O3B C11B 108.6(2)

loop_
_geom_bond_atom_site_label_1
_geom_bond_atom_site_label_2
_geom_bond_distance
C1A C2A 1.521(5)
C1A C10A 1.540(4)
C1A H1AA 0.9700
C1A H1AB 0.9700
C2A C3A 1.511(6)
C2A H2AA 0.9700
C2A H2AB 0.9700
C3A C4A 1.540(5)
C3A H3AA 0.9700
C3A H3AB 0.9700
C4A C13A 1.536(6)
C4A C14A 1.542(6)
C4A C5A 1.551(5)
C5A C6A 1.540(4)
C5A C10A 1.558(4)
C5A H5AA 0.9800
C6A C7A 1.515(5)
C6A H6AA 0.9700
C6A H6AB 0.9700
C7A C8A 1.469(4)
C7A H7AA 0.9700
C7A H7AB 0.9700
C8A C9A 1.342(4)
C8A C12A 1.452(4)
C9A C11A 1.504(4)
C9A C10A 1.506(4)
C10A C15A 1.538(5)
C11A O1A 1.379(3)
C11A O3A 1.462(4)
C11A H11A 0.9800
C12A O2A 1.221(4)
C12A O3A 1.356(3)
C13A H13A 0.9600
C13A H13B 0.9600
C13A H13C 0.9600
C14A H14A 0.9600
C14A H14B 0.9600
C14A H14C 0.9600
C15A H15A 0.9600
C15A H15B 0.9600
C15A H15C 0.9600
O1A H1OA 0.849(14)
C1B C2B 1.526(5)
C1B C10B 1.535(4)
C1B H1BA 0.9700
C1B H1BB 0.9700
C2B C3B 1.527(5)
C2B H2BA 0.9700
C2B H2BB 0.9700
C3B C4B 1.539(5)
C3B H3BA 0.9700
C3B H3BB 0.9700
C4B C13B 1.527(6)
C4B C14B 1.547(5)
C4B C5B 1.556(4)
C5B C6B 1.534(4)
C5B C10B 1.557(4)
C5B H5BA 0.9800
C6B C7B 1.531(5)
C6B H6BA 0.9700
C6B H6BB 0.9700
C7B C8B 1.489(4)
C7B H7BA 0.9700
C7B H7BB 0.9700
C8B C9B 1.333(4)
C8B C12B 1.459(4)
C9B C11B 1.499(4)
C9B C10B 1.506(4)
C10B C15B 1.544(4)
C11B O1B 1.380(3)
C11B O3B 1.471(4)
C11B H11B 0.9800
C12B O2B 1.217(3)
C12B O3B 1.352(3)
C13B H13D 0.9600
C13B H13E 0.9600
C13B H13F 0.9600
C14B H14D 0.9600
C14B H14E 0.9600
C14B H14F 0.9600
C15B H15D 0.9600
C15B H15E 0.9600
C15B H15F 0.9600
O1B H1OB 0.865(14)

loop_
_geom_hbond_atom_site_label_D
_geom_hbond_atom_site_label_H
_geom_hbond_atom_site_label_A
_geom_hbond_site_symmetry_A
_geom_hbond_distance_DH
_geom_hbond_distance_HA
_geom_hbond_distance_DA
_geom_hbond_angle_DHA
O1B H1OB O2A . 0.865(14) 1.90(3) 2.730(3) 160(4)
O1A H1OA O2B 1_635 0.849(14) 1.918(17) 2.729(3) 160(4)
